data_2205466
loop_
_publ_author_name
'Wang, Hai-Bo'
'Chen, Jia-Hui'
'Pu, Yue-Qing'
'Wang, Jin-Tang'

_publ_section_title
;Methyl
 3-dimethylamino-2-(2-{2-dimethylamino-1-[3-(3-pyridyl)-1,2,4-oxadiazol-5-yl]vinyloxy}phenyl)acrylate
;
_journal_issue 4
_journal_name_full 'Acta Crystallographica Section E'
_journal_page_first o1010
_journal_page_last o1012
_journal_paper_doi 10.1107/S160053680500766X
_journal_volume 61
_journal_year 2005
_chemical_formula_iupac 'C23 H25 N5 O4'
_chemical_formula_moiety 'C23 H25 N5 O4'
_chemical_formula_sum 'C23 H25 N5 O4'
_chemical_formula_weight 435.48
_chemical_name_systematic
;
Methyl
3-dimethylamino-2-(2-{2-dimethylamino-1-[3-(3-pyridyl)-1,2,4-oxadiazol-
5-yl]vinyloxy}phenyl)acrylate
;
_space_group_IT_number 14
_symmetry_cell_setting monoclinic
_symmetry_space_group_name_Hall '-P 2ybc'
_symmetry_space_group_name_H-M 'P 1 21/c 1'
_atom_sites_solution_hydrogens geom
_atom_sites_solution_primary direct
_atom_sites_solution_secondary difmap
_cell_angle_alpha 90.00
_cell_angle_beta 91.28(3)
_cell_angle_gamma 90.00
_cell_formula_units_Z 4
_cell_length_a 8.6250(17)
_cell_length_b 9.6390(19)
_cell_length_c 26.273(5)
_cell_measurement_reflns_used 25
_cell_measurement_temperature 293(2)
_cell_measurement_theta_max 13
_cell_measurement_theta_min 10
_cell_volume 2183.7(7)
_computing_cell_refinement 'CAD-4 Software'
_computing_data_collection 'CAD-4 Software (Enraf--Nonius, 1989)'
_computing_data_reduction 'XCAD4 (Harms & Wocadlo, 1995)'
_computing_molecular_graphics 'SHELXTL (Siemens, 1996)'
_computing_publication_material SHELXL97
_computing_structure_refinement 'SHELXL97 (Sheldrick, 1997)'
_computing_structure_solution 'SHELXS97 (Sheldrick, 1997)'
_diffrn_ambient_temperature 293(2)
_diffrn_measured_fraction_theta_full 0.997
_diffrn_measured_fraction_theta_max 0.997
_diffrn_measurement_device_type 'Enraf--Nonius CAD-4'
_diffrn_measurement_method \w/2\q
_diffrn_radiation_monochromator graphite
_diffrn_radiation_source 'fine-focus sealed tube'
_diffrn_radiation_type MoK\a
_diffrn_radiation_wavelength 0.71073
_diffrn_reflns_av_R_equivalents 0.0270
_diffrn_reflns_av_sigmaI/netI 0.0566
_diffrn_reflns_limit_h_max 10
_diffrn_reflns_limit_h_min 0
_diffrn_reflns_limit_k_max 11
_diffrn_reflns_limit_k_min 0
_diffrn_reflns_limit_l_max 31
_diffrn_reflns_limit_l_min -31
_diffrn_reflns_number 4550
_diffrn_reflns_theta_full 25.97
_diffrn_reflns_theta_max 25.97
_diffrn_reflns_theta_min 1.55
_diffrn_standards_decay_% 0
_diffrn_standards_interval_count 200
_diffrn_standards_interval_time 120
_diffrn_standards_number 3
_exptl_absorpt_coefficient_mu 0.093
_exptl_absorpt_correction_T_max 0.9816
_exptl_absorpt_correction_T_min 0.9637
_exptl_absorpt_correction_type '\y scan'
_exptl_absorpt_process_details '(North et al., 1968)'
_exptl_crystal_colour colourless
_exptl_crystal_density_diffrn 1.325
_exptl_crystal_density_method 'not measured'
_exptl_crystal_description tablet
_exptl_crystal_F_000 920
_exptl_crystal_size_max 0.40
_exptl_crystal_size_mid 0.30
_exptl_crystal_size_min 0.20
_refine_diff_density_max 0.291
_refine_diff_density_min -0.242
_refine_ls_extinction_coef 0.0100(17)
_refine_ls_extinction_expression Fc^*^=kFc[1+0.001xFc^2^\l^3^/sin(2\q)]^-1/4^
_refine_ls_extinction_method SHELXL97
_refine_ls_goodness_of_fit_ref 0.926
_refine_ls_hydrogen_treatment constr
_refine_ls_matrix_type full
_refine_ls_number_parameters 290
_refine_ls_number_reflns 4257
_refine_ls_number_restraints 0
_refine_ls_restrained_S_all 0.926
_refine_ls_R_factor_all 0.1152
_refine_ls_R_factor_gt 0.0527
_refine_ls_shift/su_max 0.013
_refine_ls_shift/su_mean 0.002
_refine_ls_structure_factor_coef Fsqd
_refine_ls_weighting_details 'calc w = 1/[\s^2^(Fo^2^)+(0.1P)^2^+1.2P] where P = (Fo^2^+2Fc^2^)/3'
_refine_ls_weighting_scheme calc
_refine_ls_wR_factor_gt 0.1390
_refine_ls_wR_factor_ref 0.1823
_reflns_number_gt 2426
_reflns_number_total 4257
_reflns_threshold_expression I>2\s(I)
_cod_data_source_file cv6467.cif
_cod_data_source_block I
_cod_depositor_comments
;
The following automatic conversions were performed:
'_symmetry_cell_setting' value 'Monoclinic' changed to 'monoclinic'
according to '/home/saulius/struct/CIF-dictionaries/cif_core.dic'
dictionary named 'cif_core.dic' version 2.4.1 from 2010-06-29.

Automatic conversion script
Id: cif_fix_enum 1527 2010-12-29 10:47:43Z saulius 

The following automatic conversions were performed:

'_symmetry_cell_setting' value 'Monoclinic' changed to 'monoclinic'
according to /home/saulius/struct/CIF-dictionaries/cif_core.dic
dictionary named 'cif_core.dic' version 2.4.1 from 2010-06-29.

Automatic conversion script
Id: cif_fix_values 1715 2011-07-08 13:25:40Z adriana 
;
_cod_original_cell_volume 2183.7(8)
_cod_original_sg_symbol_H-M 'P 21/c'
_cod_database_code 2205466
_cod_database_fobs_code 2205466

loop_
_symmetry_equiv_pos_as_xyz
'x, y, z'
'-x, y+1/2, -z+1/2'
'-x, -y, -z'
'x, -y-1/2, z-1/2'

loop_
_atom_site_label
_atom_site_fract_x
_atom_site_fract_y
_atom_site_fract_z
_atom_site_U_iso_or_equiv
_atom_site_adp_type
_atom_site_calc_flag
_atom_site_refinement_flags
_atom_site_occupancy
_atom_site_type_symbol
O1 0.4684(3) 0.6663(2) 0.32844(8) 0.0550(6) Uani d . 1 O
O2 0.2363(2) 0.4156(2) 0.39497(7) 0.0399(5) Uani d . 1 O
O3 0.2164(3) 0.0530(3) 0.46863(9) 0.0656(7) Uani d . 1 O
O4 0.0474(3) 0.2254(2) 0.48021(8) 0.0548(6) Uani d . 1 O
N1 0.2789(4) 0.3991(3) 0.13676(11) 0.0626(8) Uani d . 1 N
N2 0.4940(3) 0.6675(3) 0.27505(10) 0.0566(8) Uani d . 1 N
N3 0.3291(3) 0.4942(3) 0.29525(9) 0.0412(6) Uani d . 1 N
N4 0.3353(3) 0.6239(3) 0.47575(10) 0.0564(8) Uani d . 1 N
N5 0.1193(3) 0.0355(3) 0.31549(10) 0.0463(6) Uani d . 1 N
C1 0.3728(5) 0.4632(4) 0.10467(14) 0.0645(10) Uani d . 1 C
H1B 0.3627 0.4415 0.0703 0.077 Uiso calc R 1 H
C2 0.4831(4) 0.5588(4) 0.11896(13) 0.0632(11) Uani d . 1 C
H2B 0.5471 0.5984 0.0949 0.076 Uiso calc R 1 H
C3 0.4976(3) 0.5951(4) 0.16947(12) 0.0545(9) Uani d . 1 C
H3B 0.5699 0.6611 0.1802 0.065 Uiso calc R 1 H
C4 0.4017(3) 0.5307(3) 0.20415(11) 0.0418(7) Uani d . 1 C
C5 0.2969(4) 0.4334(3) 0.18571(12) 0.0506(8) Uani d . 1 C
H5A 0.2346 0.3888 0.2091 0.061 Uiso calc R 1 H
C6 0.4101(3) 0.5653(3) 0.25865(11) 0.0403(7) Uani d . 1 C
C7 0.3694(3) 0.5606(3) 0.33659(11) 0.0379(7) Uani d . 1 C
C8 0.3209(3) 0.5370(3) 0.38798(11) 0.0405(7) Uani d . 1 C
C9 0.0789(3) 0.4168(3) 0.38094(10) 0.0327(6) Uani d . 1 C
C10 -0.0004(3) 0.5362(3) 0.36803(11) 0.0409(7) Uani d . 1 C
H10A 0.0507 0.6211 0.3678 0.049 Uiso calc R 1 H
C11 -0.1573(4) 0.5289(3) 0.35529(12) 0.0463(8) Uani d . 1 C
H11A -0.2120 0.6093 0.3472 0.056 Uiso calc R 1 H
C12 -0.2316(3) 0.4032(4) 0.35467(12) 0.0492(8) Uani d . 1 C
H12A -0.3363 0.3979 0.3455 0.059 Uiso calc R 1 H
C13 -0.1506(3) 0.2847(3) 0.36764(11) 0.0450(7) Uani d . 1 C
H13A -0.2023 0.2000 0.3673 0.054 Uiso calc R 1 H
C14 0.0067(3) 0.2878(3) 0.38121(10) 0.0325(6) Uani d . 1 C
C15 0.0915(3) 0.1596(3) 0.39666(10) 0.0351(6) Uani d . 1 C
C16 0.1278(3) 0.1376(3) 0.45053(11) 0.0426(7) Uani d . 1 C
C17 0.0678(5) 0.2074(4) 0.53439(12) 0.0712(11) Uani d . 1 C
H17A 0.0057 0.2743 0.5518 0.107 Uiso calc R 1 H
H17B 0.1750 0.2205 0.5438 0.107 Uiso calc R 1 H
H17C 0.0362 0.1155 0.5437 0.107 Uiso calc R 1 H
C18 0.1293(3) 0.0519(3) 0.36618(11) 0.0396(7) Uani d . 1 C
H18A 0.1695 -0.0246 0.3836 0.048 Uiso calc R 1 H
C19 0.0819(4) 0.1468(4) 0.27997(12) 0.0610(10) Uani d . 1 C
H19A 0.0583 0.2296 0.2986 0.092 Uiso calc R 1 H
H19B -0.0063 0.1206 0.2592 0.092 Uiso calc R 1 H
H19C 0.1690 0.1636 0.2587 0.092 Uiso calc R 1 H
C20 0.1558(5) -0.0969(4) 0.29305(15) 0.0715(11) Uani d . 1 C
H20A 0.1789 -0.1629 0.3195 0.107 Uiso calc R 1 H
H20B 0.2441 -0.0871 0.2718 0.107 Uiso calc R 1 H
H20C 0.0686 -0.1289 0.2729 0.107 Uiso calc R 1 H
C21 0.3651(3) 0.6239(3) 0.42581(12) 0.0463(8) Uani d . 1 C
H21A 0.4273 0.6970 0.4155 0.056 Uiso calc R 1 H
C22 0.2453(4) 0.5195(4) 0.50128(13) 0.0634(10) Uani d . 1 C
H22A 0.2120 0.4503 0.4771 0.095 Uiso calc R 1 H
H22B 0.1562 0.5620 0.5160 0.095 Uiso calc R 1 H
H22C 0.3078 0.4769 0.5276 0.095 Uiso calc R 1 H
C23 0.3934(5) 0.7359(4) 0.50808(15) 0.0768(12) Uani d . 1 C
H23A 0.4522 0.7995 0.4881 0.115 Uiso calc R 1 H
H23B 0.4586 0.6982 0.5347 0.115 Uiso calc R 1 H
H23C 0.3077 0.7839 0.5228 0.115 Uiso calc R 1 H

loop_
_atom_site_aniso_label
_atom_site_aniso_U_11
_atom_site_aniso_U_22
_atom_site_aniso_U_33
_atom_site_aniso_U_12
_atom_site_aniso_U_13
_atom_site_aniso_U_23
O1 0.0573(14) 0.0649(15) 0.0429(13) -0.0270(12) 0.0058(10) -0.0025(11)
O2 0.0312(10) 0.0443(11) 0.0441(12) -0.0071(9) -0.0014(8) 0.0041(9)
O3 0.0693(16) 0.0789(17) 0.0483(14) 0.0198(14) -0.0032(12) 0.0132(12)
O4 0.0703(15) 0.0612(14) 0.0331(11) 0.0083(12) 0.0029(10) -0.0002(10)
N1 0.087(2) 0.0543(17) 0.0461(17) 0.0141(16) -0.0069(16) -0.0050(14)
N2 0.0589(17) 0.0697(19) 0.0416(15) -0.0230(15) 0.0080(13) 0.0020(13)
N3 0.0387(13) 0.0455(14) 0.0394(14) -0.0060(11) 0.0038(11) -0.0005(11)
N4 0.0669(19) 0.0631(18) 0.0394(15) -0.0196(15) 0.0065(13) -0.0091(13)
N5 0.0534(16) 0.0421(14) 0.0437(15) 0.0012(12) 0.0043(12) -0.0062(11)
C1 0.073(3) 0.078(3) 0.042(2) 0.032(2) -0.0007(18) -0.0042(18)
C2 0.0421(19) 0.103(3) 0.045(2) 0.025(2) 0.0125(15) 0.020(2)
C3 0.0311(16) 0.081(2) 0.052(2) 0.0084(16) 0.0039(14) 0.0108(18)
C4 0.0336(15) 0.0523(18) 0.0394(16) 0.0122(14) 0.0020(12) 0.0055(13)
C5 0.062(2) 0.0449(18) 0.0449(19) 0.0061(16) 0.0016(15) 0.0012(14)
C6 0.0320(15) 0.0460(17) 0.0429(17) 0.0009(13) 0.0012(12) 0.0038(14)
C7 0.0304(14) 0.0426(16) 0.0409(16) -0.0065(12) 0.0022(12) 0.0004(13)
C8 0.0331(15) 0.0431(16) 0.0453(17) -0.0083(13) 0.0038(13) -0.0003(13)
C9 0.0292(14) 0.0395(15) 0.0296(14) -0.0030(12) 0.0027(11) -0.0017(12)
C10 0.0456(17) 0.0354(16) 0.0418(17) -0.0004(13) 0.0039(13) 0.0024(12)
C11 0.0426(17) 0.0503(19) 0.0460(18) 0.0117(15) 0.0014(14) 0.0046(14)
C12 0.0319(16) 0.062(2) 0.053(2) 0.0015(15) -0.0035(14) 0.0003(16)
C13 0.0346(16) 0.0493(18) 0.0510(19) -0.0068(14) -0.0005(13) -0.0007(15)
C14 0.0310(14) 0.0377(15) 0.0291(14) -0.0005(12) 0.0040(11) -0.0012(11)
C15 0.0333(15) 0.0346(15) 0.0374(15) -0.0051(12) 0.0032(11) 0.0030(12)
C16 0.0427(17) 0.0434(17) 0.0418(17) -0.0006(14) 0.0020(13) 0.0024(14)
C17 0.097(3) 0.085(3) 0.0323(18) 0.006(2) 0.0059(18) 0.0048(18)
C18 0.0372(16) 0.0368(16) 0.0450(17) -0.0029(13) 0.0019(13) 0.0046(13)
C19 0.077(2) 0.068(2) 0.0378(18) 0.011(2) 0.0044(16) -0.0016(16)
C20 0.087(3) 0.058(2) 0.070(3) 0.004(2) 0.004(2) -0.0255(19)
C21 0.0427(17) 0.0515(19) 0.0447(18) -0.0125(14) 0.0049(13) -0.0036(14)
C22 0.073(2) 0.077(2) 0.0406(18) -0.015(2) 0.0105(17) 0.0023(17)
C23 0.094(3) 0.079(3) 0.058(2) -0.027(2) 0.006(2) -0.022(2)

loop_
_atom_type_symbol
_atom_type_description
_atom_type_scat_dispersion_real
_atom_type_scat_dispersion_imag
_atom_type_scat_source
C C 0.0033 0.0016 'International Tables Vol C Tables 4.2.6.8 and 6.1.1.4'
H H 0.0000 0.0000 'International Tables Vol C Tables 4.2.6.8 and 6.1.1.4'
N N 0.0061 0.0033 'International Tables Vol C Tables 4.2.6.8 and 6.1.1.4'
O O 0.0106 0.0060 'International Tables Vol C Tables 4.2.6.8 and 6.1.1.4'

loop_
_geom_angle_atom_site_label_1
_geom_angle_atom_site_label_2
_geom_angle_atom_site_label_3
_geom_angle
_geom_angle_publ_flag
C7 O1 N2 105.9(2) yes
C9 O2 C8 117.8(2) yes
C16 O4 C17 116.2(3) yes
C5 N1 C1 115.8(3) yes
C6 N2 O1 103.0(2) yes
C7 N3 C6 102.0(2) yes
C21 N4 C22 124.7(3) yes
C21 N4 C23 120.0(3) yes
C22 N4 C23 115.3(3) yes
C18 N5 C20 120.0(3) yes
C18 N5 C19 124.0(3) yes
C20 N5 C19 116.0(3) yes
N1 C1 C2 124.4(3) yes
N1 C1 H1B 117.8 ?
C2 C1 H1B 117.8 ?
C1 C2 C3 118.9(3) yes
C1 C2 H2B 120.6 ?
C3 C2 H2B 120.6 ?
C2 C3 C4 118.4(3) yes
C2 C3 H3B 120.8 ?
C4 C3 H3B 120.8 ?
C5 C4 C3 117.8(3) yes
C5 C4 C6 120.8(3) yes
C3 C4 C6 121.3(3) yes
N1 C5 C4 124.6(3) yes
N1 C5 H5A 117.7 ?
C4 C5 H5A 117.7 ?
N2 C6 N3 115.7(3) yes
N2 C6 C4 120.9(3) yes
N3 C6 C4 123.4(3) yes
N3 C7 O1 113.4(2) yes
N3 C7 C8 128.8(3) yes
O1 C7 C8 117.8(2) yes
C21 C8 O2 124.4(3) yes
C21 C8 C7 120.7(3) yes
O2 C8 C7 114.8(2) yes
C10 C9 C14 121.9(2) ?
C10 C9 O2 123.1(2) yes
C14 C9 O2 115.0(2) yes
C9 C10 C11 119.5(3) ?
C9 C10 H10A 120.2 ?
C11 C10 H10A 120.2 ?
C12 C11 C10 120.1(3) ?
C12 C11 H11A 120.0 ?
C10 C11 H11A 120.0 ?
C11 C12 C13 119.7(3) ?
C11 C12 H12A 120.2 ?
C13 C12 H12A 120.2 ?
C12 C13 C14 122.0(3) ?
C12 C13 H13A 119.0 ?
C14 C13 H13A 119.0 ?
C9 C14 C13 116.8(3) ?
C9 C14 C15 121.8(2) ?
C13 C14 C15 121.4(2) ?
C18 C15 C16 114.4(3) yes
C18 C15 C14 126.8(3) yes
C16 C15 C14 118.6(2) yes
O3 C16 O4 121.6(3) yes
O3 C16 C15 126.9(3) yes
O4 C16 C15 111.5(3) yes
O4 C17 H17A 109.5 ?
O4 C17 H17B 109.5 ?
H17A C17 H17B 109.5 ?
O4 C17 H17C 109.5 ?
H17A C17 H17C 109.5 ?
H17B C17 H17C 109.5 ?
N5 C18 C15 131.7(3) ?
N5 C18 H18A 114.1 ?
C15 C18 H18A 114.1 ?
N5 C19 H19A 109.5 ?
N5 C19 H19B 109.5 ?
H19A C19 H19B 109.5 ?
N5 C19 H19C 109.5 ?
H19A C19 H19C 109.5 ?
H19B C19 H19C 109.5 ?
N5 C20 H20A 109.5 ?
N5 C20 H20B 109.5 ?
H20A C20 H20B 109.5 ?
N5 C20 H20C 109.5 ?
H20A C20 H20C 109.5 ?
H20B C20 H20C 109.5 ?
N4 C21 C8 131.6(3) yes
N4 C21 H21A 114.2 ?
C8 C21 H21A 114.2 ?
N4 C22 H22A 109.5 ?
N4 C22 H22B 109.5 ?
H22A C22 H22B 109.5 ?
N4 C22 H22C 109.5 ?
H22A C22 H22C 109.5 ?
H22B C22 H22C 109.5 ?
N4 C23 H23A 109.5 ?
N4 C23 H23B 109.5 ?
H23A C23 H23B 109.5 ?
N4 C23 H23C 109.5 ?
H23A C23 H23C 109.5 ?
H23B C23 H23C 109.5 ?

loop_
_geom_bond_atom_site_label_1
_geom_bond_atom_site_label_2
_geom_bond_distance
_geom_bond_publ_flag
O1 C7 1.350(3) yes
O1 N2 1.425(3) yes
O2 C9 1.399(3) yes
O2 C8 1.394(3) yes
O3 C16 1.208(4) yes
O4 C16 1.352(4) yes
O4 C17 1.441(4) yes
N1 C5 1.334(4) ?
N1 C1 1.333(5) ?
N2 C6 1.291(4) yes
N3 C7 1.301(4) yes
N3 C6 1.383(4) yes
N4 C21 1.342(4) yes
N4 C22 1.445(4) yes
N4 C23 1.456(4) yes
N5 C18 1.342(4) yes
N5 C20 1.444(4) yes
N5 C19 1.453(4) yes
C1 C2 1.371(5) ?
C1 H1B 0.9300 ?
C2 C3 1.375(5) ?
C2 H2B 0.9300 ?
C3 C4 1.391(4) ?
C3 H3B 0.9300 ?
C4 C5 1.383(4) ?
C4 C6 1.470(4) yes
C5 H5A 0.9300 ?
C7 C8 1.440(4) yes
C8 C21 1.348(4) yes
C9 C10 1.378(4) ?
C9 C14 1.391(4) ?
C10 C11 1.388(4) ?
C10 H10A 0.9300 ?
C11 C12 1.370(4) ?
C11 H11A 0.9300 ?
C12 C13 1.378(4) ?
C12 H12A 0.9300 ?
C13 C14 1.395(4) ?
C13 H13A 0.9300 ?
C14 C15 1.487(4) yes
C15 C18 1.355(4) yes
C15 C16 1.458(4) yes
C17 H17A 0.9600 ?
C17 H17B 0.9600 ?
C17 H17C 0.9600 ?
C18 H18A 0.9300 ?
C19 H19A 0.9600 ?
C19 H19B 0.9600 ?
C19 H19C 0.9600 ?
C20 H20A 0.9600 ?
C20 H20B 0.9600 ?
C20 H20C 0.9600 ?
C21 H21A 0.9300 ?
C22 H22A 0.9600 ?
C22 H22B 0.9600 ?
C22 H22C 0.9600 ?
C23 H23A 0.9600 ?
C23 H23B 0.9600 ?
C23 H23C 0.9600 ?

loop_
_geom_hbond_atom_site_label_D
_geom_hbond_atom_site_label_H
_geom_hbond_atom_site_label_A
_geom_hbond_site_symmetry_A
_geom_hbond_distance_DH
_geom_hbond_distance_HA
_geom_hbond_distance_DA
_geom_hbond_angle_DHA
_geom_hbond_publ_flag
C5 H5A N3 . 0.93 2.60 2.944(4) 103 yes
C18 H18A O3 . 0.93 2.38 2.778(4) 105 yes
C21 H21A O1 . 0.93 2.34 2.758(3) 107 yes
C22 H22A O2 . 0.96 2.20 2.967(4) 136 no
C22 H22A O4 . 0.96 2.59 3.349(5) 136 no
C13 H13A Cg1 2_545 0.93 2.58 3.488(2) 164 yes

loop_
_geom_torsion_atom_site_label_1
_geom_torsion_atom_site_label_2
_geom_torsion_atom_site_label_3
_geom_torsion_atom_site_label_4
_geom_torsion
C7 O1 N2 C6 -0.2(3)
C5 N1 C1 C2 0.2(5)
N1 C1 C2 C3 -1.6(5)
C1 C2 C3 C4 1.4(5)
C2 C3 C4 C5 0.1(4)
C2 C3 C4 C6 -179.5(3)
C1 N1 C5 C4 1.4(5)
C3 C4 C5 N1 -1.6(5)
C6 C4 C5 N1 178.0(3)
O1 N2 C6 N3 0.2(3)
O1 N2 C6 C4 179.2(2)
C7 N3 C6 N2 -0.1(3)
C7 N3 C6 C4 -179.1(3)
C5 C4 C6 N2 -171.5(3)
C3 C4 C6 N2 8.1(4)
C5 C4 C6 N3 7.4(4)
C3 C4 C6 N3 -173.0(3)
C6 N3 C7 O1 -0.1(3)
C6 N3 C7 C8 178.9(3)
N2 O1 C7 N3 0.2(3)
N2 O1 C7 C8 -178.9(3)
C9 O2 C8 C21 104.4(3)
C9 O2 C8 C7 -79.7(3)
N3 C7 C8 C21 -174.5(3)
O1 C7 C8 C21 4.4(4)
N3 C7 C8 O2 9.5(4)
O1 C7 C8 O2 -171.6(2)
C8 O2 C9 C10 -10.1(4)
C8 O2 C9 C14 170.3(2)
C14 C9 C10 C11 0.6(4)
O2 C9 C10 C11 -179.0(2)
C9 C10 C11 C12 -1.2(5)
C10 C11 C12 C13 1.2(5)
C11 C12 C13 C14 -0.5(5)
C10 C9 C14 C13 0.1(4)
O2 C9 C14 C13 179.7(2)
C10 C9 C14 C15 -178.1(3)
O2 C9 C14 C15 1.5(4)
C12 C13 C14 C9 -0.2(4)
C12 C13 C14 C15 178.1(3)
C9 C14 C15 C18 -111.8(3)
C13 C14 C15 C18 70.0(4)
C9 C14 C15 C16 74.2(3)
C13 C14 C15 C16 -104.0(3)
C17 O4 C16 O3 -3.0(4)
C17 O4 C16 C15 176.6(3)
C18 C15 C16 O3 18.4(4)
C14 C15 C16 O3 -166.8(3)
C18 C15 C16 O4 -161.1(2)
C14 C15 C16 O4 13.7(4)
C20 N5 C18 C15 -174.5(3)
C19 N5 C18 C15 9.4(5)
C16 C15 C18 N5 -177.3(3)
C14 C15 C18 N5 8.5(5)
C22 N4 C21 C8 1.8(6)
C23 N4 C21 C8 -177.3(4)
O2 C8 C21 N4 -4.5(6)
C7 C8 C21 N4 179.9(3)

loop_
_cod_related_entry_id
_cod_related_entry_database
_cod_related_entry_code
1 ChemSpider 30654795
